data_2201147
loop_
_publ_author_name
'Jones, Peter G.'
'Woydowski, Karsten'
'Liebscher, J\"urgen'

_publ_section_title
;(2<i>S</i>,1'<i>S</i>)-2-[1-(2,3-Dimethoxyphenyl)-1-hydroxy-3-oxo-1,3-dihydroisoindol-2-yl]-<i>N,N</i>-diethylpropionamide:
 reaction of phthalimido-protected alanine amides with lithiated
 1,2-dimethoxybenzene
;
_journal_issue 5
_journal_name_full 'Acta Crystallographica Section E'
_journal_page_first o557
_journal_page_last o559
_journal_paper_doi 10.1107/S1600536802006736
_journal_volume 58
_journal_year 2002
_chemical_formula_iupac 'C23 H28 N2 O5'
_chemical_formula_moiety 'C23 H28 N2 O5'
_chemical_formula_sum 'C23 H28 N2 O5'
_chemical_formula_weight 412.47
_chemical_name_systematic
;
(2S,1'S)-2-[1-(2,3-Dimethoxyphenyl)-1-hydroxy-3-oxo-1,3-dihydroisoindol-
2-yl]-N,N-diethylpropionamide
;
_space_group_IT_number 19
_symmetry_cell_setting orthorhombic
_symmetry_space_group_name_Hall 'P 2ac 2ab'
_symmetry_space_group_name_H-M 'P 21 21 21'
_atom_sites_solution_hydrogens geom
_atom_sites_solution_primary direct
_atom_sites_solution_secondary difmap
_audit_creation_method SHELXL-97
_cell_angle_alpha 90.00
_cell_angle_beta 90.00
_cell_angle_gamma 90.00
_cell_formula_units_Z 4
_cell_length_a 10.921(2)
_cell_length_b 12.905(3)
_cell_length_c 15.868(4)
_cell_measurement_reflns_used 52
_cell_measurement_temperature 143(2)
_cell_measurement_theta_max 11.5
_cell_measurement_theta_min 10
_cell_volume 2236.4(9)
_computing_cell_refinement DIF4
_computing_data_collection 'DIF4 (Stoe & Cie, 1992)'
_computing_data_reduction 'REDU4 (Stoe & Cie, 1992)'
_computing_molecular_graphics 'XP (Siemens, 1994)'
_computing_publication_material SHELXL97
_computing_structure_refinement 'SHELXL97 (Sheldrick, 1997)'
_computing_structure_solution 'SHELXS97 (Sheldrick, 1990)'
_diffrn_ambient_temperature 143(2)
_diffrn_measured_fraction_theta_full 0.998
_diffrn_measured_fraction_theta_max 0.998
_diffrn_measurement_device_type 'Stoe STADI-4'
_diffrn_measurement_method \w/\q
_diffrn_radiation_monochromator graphite
_diffrn_radiation_source 'fine-focus sealed tube'
_diffrn_radiation_type MoK\a
_diffrn_radiation_wavelength 0.71073
_diffrn_reflns_av_R_equivalents 0.0000
_diffrn_reflns_av_sigmaI/netI 0.0476
_diffrn_reflns_limit_h_max 0
_diffrn_reflns_limit_h_min -14
_diffrn_reflns_limit_k_max 0
_diffrn_reflns_limit_k_min -16
_diffrn_reflns_limit_l_max 0
_diffrn_reflns_limit_l_min -20
_diffrn_reflns_number 2895
_diffrn_reflns_theta_full 27.50
_diffrn_reflns_theta_max 27.52
_diffrn_reflns_theta_min 3.01
_diffrn_standards_decay_% 1
_diffrn_standards_interval_time 60
_diffrn_standards_number 3
_exptl_absorpt_coefficient_mu 0.087
_exptl_absorpt_correction_type none
_exptl_crystal_colour colourless
_exptl_crystal_density_diffrn 1.225
_exptl_crystal_density_meas ?
_exptl_crystal_density_method 'not measured'
_exptl_crystal_description 'flattened octahedron'
_exptl_crystal_F_000 880
_exptl_crystal_size_max 0.4
_exptl_crystal_size_mid 0.4
_exptl_crystal_size_min 0.3
_refine_diff_density_max 0.192
_refine_diff_density_min -0.181
_refine_ls_extinction_coef 0.0069(8)
_refine_ls_extinction_expression Fc^*^=kFc[1+0.001xFc^2^\l^3^/sin(2\q)]^-1/4^
_refine_ls_extinction_method SHELXL97
_refine_ls_goodness_of_fit_ref 1.123
_refine_ls_hydrogen_treatment mixed
_refine_ls_matrix_type full
_refine_ls_number_parameters 281
_refine_ls_number_reflns 2895
_refine_ls_number_restraints 271
_refine_ls_restrained_S_all 1.072
_refine_ls_R_factor_all 0.0831
_refine_ls_R_factor_gt 0.0531
_refine_ls_shift/su_max <0.001
_refine_ls_shift/su_mean 0.000
_refine_ls_structure_factor_coef Fsqd
_refine_ls_weighting_details 'calc w = 1/[\s^2^(Fo^2^)+(0.0301P)^2^+0.7278P] where P = (Fo^2^+2Fc^2^)/3'
_refine_ls_weighting_scheme calc
_refine_ls_wR_factor_gt 0.0936
_refine_ls_wR_factor_ref 0.1101
_reflns_number_gt 2188
_reflns_number_total 2895
_reflns_threshold_expression I>2\s(I)
_cod_data_source_file na6155.cif
_cod_data_source_block 3
_cod_depositor_comments
;
The following automatic conversions were performed:

'_exptl_crystal_density_meas' value 'not measured' was changed to '?'
- the value is perceived as not measured.

Automatic conversion script
Id: cif_fix_values 3008 2015-01-20 13:52:24Z robertas 
;
_cod_database_code 2201147
_cod_database_fobs_code 2201147

loop_
_symmetry_equiv_pos_as_xyz
'x, y, z'
'-x+1/2, -y, z+1/2'
'-x, y+1/2, -z+1/2'
'x+1/2, -y+1/2, -z'

loop_
_atom_site_label
_atom_site_fract_x
_atom_site_fract_y
_atom_site_fract_z
_atom_site_U_iso_or_equiv
_atom_site_adp_type
_atom_site_calc_flag
_atom_site_refinement_flags
_atom_site_occupancy
_atom_site_disorder_assembly
_atom_site_disorder_group
_atom_site_type_symbol
C1 0.2121(3) 0.3099(2) 0.50412(18) 0.0278(7) Uani d U 1 . . C
H1 0.1664 0.2550 0.5356 0.033 Uiso calc R 1 . . H
C2 0.1212(3) 0.3668(3) 0.4477(2) 0.0346(7) Uani d U 1 . . C
H2A 0.0574 0.3987 0.4825 0.042 Uiso calc R 1 . . H
H2B 0.0836 0.3176 0.4084 0.042 Uiso calc R 1 . . H
H2C 0.1642 0.4207 0.4158 0.042 Uiso calc R 1 . . H
C3 0.3104(3) 0.2563(2) 0.44967(19) 0.0316(7) Uani d U 1 . . C
C4 0.3776(3) 0.1148(3) 0.3612(2) 0.0471(9) Uani d U 1 . . C
H4A 0.3797 0.0390 0.3710 0.056 Uiso calc R 1 . . H
H4B 0.4600 0.1427 0.3737 0.056 Uiso calc R 1 . . H
C5 0.3470(4) 0.1352(4) 0.2703(2) 0.0620(12) Uani d U 1 . . C
H5A 0.2634 0.1115 0.2586 0.074 Uiso calc R 1 . . H
H5B 0.4046 0.0978 0.2340 0.074 Uiso calc R 1 . . H
H5C 0.3529 0.2097 0.2589 0.074 Uiso calc R 1 . . H
C6 0.1828(3) 0.0975(3) 0.4426(2) 0.0449(9) Uani d U 1 . . C
H6A 0.1579 0.0550 0.3935 0.054 Uiso calc R 1 . . H
H6B 0.1131 0.1428 0.4577 0.054 Uiso calc R 1 . . H
C7 0.2113(4) 0.0263(3) 0.5165(3) 0.0613(12) Uani d U 1 . . C
H7A 0.2814 -0.0178 0.5024 0.074 Uiso calc R 1 . . H
H7B 0.1399 -0.0173 0.5285 0.074 Uiso calc R 1 . . H
H7C 0.2308 0.0681 0.5663 0.074 Uiso calc R 1 . . H
C11 0.3881(3) 0.5027(2) 0.63213(18) 0.0282(6) Uani d U 1 . . C
C12 0.4005(3) 0.4114(3) 0.67604(19) 0.0301(7) Uani d U 1 . . C
C13 0.4696(3) 0.4056(3) 0.7496(2) 0.0395(8) Uani d U 1 . . C
H13 0.4785 0.3422 0.7794 0.047 Uiso calc R 1 . . H
C14 0.5250(3) 0.4957(3) 0.7777(2) 0.0475(9) Uani d U 1 . . C
H14 0.5719 0.4946 0.8281 0.057 Uiso calc R 1 . . H
C15 0.5129(3) 0.5872(3) 0.7330(2) 0.0465(9) Uani d U 1 . . C
H15 0.5534 0.6477 0.7527 0.056 Uiso calc R 1 . . H
C16 0.4427(3) 0.5925(3) 0.6599(2) 0.0378(8) Uani d U 1 . . C
H16 0.4329 0.6560 0.6303 0.045 Uiso calc R 1 . . H
C17 0.3083(3) 0.4862(2) 0.55451(18) 0.0270(6) Uani d U 1 . . C
C18 0.3322(3) 0.3296(2) 0.63104(18) 0.0267(7) Uani d U 1 . . C
C21 0.2016(3) 0.5627(2) 0.55357(19) 0.0282(6) Uani d U 1 . . C
C22 0.1213(3) 0.5684(2) 0.62133(19) 0.0288(7) Uani d U 1 . . C
C23 0.0268(3) 0.6424(3) 0.6209(2) 0.0387(8) Uani d U 1 . . C
C24 0.0181(3) 0.7127(3) 0.5553(2) 0.0488(9) Uani d U 1 . . C
H24 -0.0436 0.7646 0.5560 0.059 Uiso calc R 1 . . H
C25 0.0991(4) 0.7074(3) 0.4892(2) 0.0528(10) Uani d U 1 . . C
H25 0.0927 0.7555 0.4441 0.063 Uiso calc R 1 . . H
C26 0.1894(3) 0.6330(3) 0.4877(2) 0.0412(8) Uani d U 1 . . C
H26 0.2440 0.6297 0.4411 0.049 Uiso calc R 1 . . H
C27 0.1520(4) 0.5374(3) 0.76851(19) 0.0453(10) Uani d U 1 . . C
H27A 0.2206 0.5864 0.7671 0.054 Uiso calc R 1 . . H
H27B 0.1715 0.4803 0.8070 0.054 Uiso calc R 1 . . H
H27C 0.0781 0.5731 0.7882 0.054 Uiso calc R 1 . . H
C28 -0.1497(4) 0.7099(4) 0.6912(3) 0.0775(15) Uani d U 1 . . C
H28A -0.1166 0.7805 0.6930 0.093 Uiso calc R 1 . . H
H28B -0.1992 0.6974 0.7417 0.093 Uiso calc R 1 . . H
H28C -0.2008 0.7017 0.6409 0.093 Uiso calc R 1 . . H
N1 0.2730(2) 0.37620(19) 0.56566(15) 0.0251(5) Uani d U 1 . . N
N2 0.2880(3) 0.1622(2) 0.41888(17) 0.0370(7) Uani d U 1 . . N
O1 0.4070(2) 0.30355(18) 0.43292(14) 0.0382(6) Uani d U 1 . . O
O2 0.3777(2) 0.4995(2) 0.47987(13) 0.0344(5) Uani d U 1 . . O
H2 0.394(4) 0.432(3) 0.463(3) 0.083(16) Uiso d . 1 . . H
O3 0.3280(2) 0.23709(16) 0.64681(14) 0.0378(6) Uani d U 1 . . O
O4 0.13140(19) 0.49712(17) 0.68540(12) 0.0310(5) Uani d U 1 . . O
O5 -0.0513(2) 0.63737(19) 0.68843(16) 0.0472(7) Uani d U 1 . . O

loop_
_atom_site_aniso_label
_atom_site_aniso_U_11
_atom_site_aniso_U_22
_atom_site_aniso_U_33
_atom_site_aniso_U_12
_atom_site_aniso_U_13
_atom_site_aniso_U_23
C1 0.0255(15) 0.0316(16) 0.0264(15) -0.0004(14) -0.0033(13) -0.0038(13)
C2 0.0283(16) 0.0437(18) 0.0318(16) 0.0033(15) -0.0057(15) -0.0038(15)
C3 0.0294(16) 0.0384(17) 0.0269(15) 0.0045(15) -0.0036(15) -0.0033(14)
C4 0.040(2) 0.048(2) 0.053(2) 0.0086(19) -0.0002(19) -0.0218(18)
C5 0.055(3) 0.082(3) 0.049(2) 0.003(3) 0.007(2) -0.018(2)
C6 0.0379(18) 0.0425(19) 0.054(2) -0.0066(17) -0.0081(19) -0.0157(18)
C7 0.056(3) 0.051(2) 0.077(3) -0.009(2) -0.002(2) 0.005(2)
C11 0.0227(15) 0.0335(15) 0.0285(14) 0.0045(14) 0.0036(13) -0.0057(14)
C12 0.0248(16) 0.0384(17) 0.0270(15) 0.0035(14) -0.0002(13) -0.0026(14)
C13 0.0353(19) 0.054(2) 0.0297(16) 0.0070(18) -0.0094(16) -0.0046(16)
C14 0.0337(19) 0.070(2) 0.0391(19) 0.005(2) -0.0097(16) -0.0171(19)
C15 0.0342(19) 0.056(2) 0.049(2) -0.0083(19) 0.0006(18) -0.0192(19)
C16 0.0335(18) 0.0383(18) 0.0417(19) -0.0062(16) 0.0007(16) -0.0054(16)
C17 0.0288(15) 0.0284(15) 0.0238(13) -0.0001(13) 0.0049(13) 0.0021(13)
C18 0.0239(15) 0.0326(16) 0.0236(14) 0.0037(14) -0.0006(13) 0.0003(13)
C21 0.0314(16) 0.0264(14) 0.0269(14) 0.0020(13) -0.0015(14) -0.0009(13)
C22 0.0283(16) 0.0291(15) 0.0289(15) -0.0006(14) -0.0030(14) -0.0019(13)
C23 0.0318(17) 0.0415(19) 0.0428(18) 0.0011(16) 0.0027(16) -0.0052(16)
C24 0.042(2) 0.0429(19) 0.061(2) 0.0169(18) -0.002(2) 0.0082(19)
C25 0.052(2) 0.053(2) 0.054(2) 0.014(2) 0.001(2) 0.024(2)
C26 0.039(2) 0.0441(19) 0.0400(18) 0.0040(17) 0.0040(17) 0.0130(16)
C27 0.053(3) 0.055(2) 0.0282(17) 0.003(2) 0.0005(17) -0.0058(16)
C28 0.051(3) 0.077(3) 0.105(4) 0.027(3) 0.024(3) -0.004(3)
N1 0.0270(12) 0.0279(13) 0.0204(12) -0.0003(11) -0.0018(11) -0.0002(11)
N2 0.0328(15) 0.0399(15) 0.0383(15) 0.0026(13) -0.0001(13) -0.0105(13)
O1 0.0322(12) 0.0416(13) 0.0410(13) -0.0014(11) 0.0079(11) -0.0072(11)
O2 0.0371(13) 0.0374(12) 0.0285(11) 0.0004(12) 0.0108(10) 0.0043(11)
O3 0.0454(14) 0.0316(12) 0.0365(12) 0.0024(11) -0.0065(11) 0.0062(10)
O4 0.0319(12) 0.0353(11) 0.0259(10) 0.0000(11) 0.0019(9) -0.0010(10)
O5 0.0394(14) 0.0505(15) 0.0519(14) 0.0111(13) 0.0115(12) -0.0074(13)

loop_
_atom_type_symbol
_atom_type_description
_atom_type_scat_dispersion_real
_atom_type_scat_dispersion_imag
_atom_type_scat_source
C C 0.0033 0.0016 'International Tables Vol C Tables 4.2.6.8 and 6.1.1.4'
H H 0.0000 0.0000 'International Tables Vol C Tables 4.2.6.8 and 6.1.1.4'
N N 0.0061 0.0033 'International Tables Vol C Tables 4.2.6.8 and 6.1.1.4'
O O 0.0106 0.0060 'International Tables Vol C Tables 4.2.6.8 and 6.1.1.4'

loop_
_geom_angle_atom_site_label_1
_geom_angle_atom_site_label_2
_geom_angle_atom_site_label_3
_geom_angle
N1 C1 C2 114.0(2)
N1 C1 C3 108.7(2)
C2 C1 C3 109.9(2)
N1 C1 H1 108.0
C2 C1 H1 108.0
C3 C1 H1 108.0
C1 C2 H2A 109.5
C1 C2 H2B 109.5
H2A C2 H2B 109.5
C1 C2 H2C 109.5
H2A C2 H2C 109.5
H2B C2 H2C 109.5
O1 C3 N2 121.5(3)
O1 C3 C1 119.3(3)
N2 C3 C1 119.1(3)
N2 C4 C5 112.0(3)
N2 C4 H4A 109.2
C5 C4 H4A 109.2
N2 C4 H4B 109.2
C5 C4 H4B 109.2
H4A C4 H4B 107.9
C4 C5 H5A 109.5
C4 C5 H5B 109.5
H5A C5 H5B 109.5
C4 C5 H5C 109.5
H5A C5 H5C 109.5
H5B C5 H5C 109.5
N2 C6 C7 112.4(3)
N2 C6 H6A 109.1
C7 C6 H6A 109.1
N2 C6 H6B 109.1
C7 C6 H6B 109.1
H6A C6 H6B 107.9
C6 C7 H7A 109.5
C6 C7 H7B 109.5
H7A C7 H7B 109.5
C6 C7 H7C 109.5
H7A C7 H7C 109.5
H7B C7 H7C 109.5
C12 C11 C16 121.1(3)
C12 C11 C17 110.2(3)
C16 C11 C17 128.7(3)
C11 C12 C13 121.6(3)
C11 C12 C18 108.5(3)
C13 C12 C18 129.9(3)
C14 C13 C12 117.5(3)
C14 C13 H13 121.2
C12 C13 H13 121.2
C15 C14 C13 120.7(3)
C15 C14 H14 119.7
C13 C14 H14 119.7
C14 C15 C16 121.4(3)
C14 C15 H15 119.3
C16 C15 H15 119.3
C11 C16 C15 117.7(3)
C11 C16 H16 121.2
C15 C16 H16 121.2
O2 C17 N1 110.8(2)
O2 C17 C11 110.7(2)
N1 C17 C11 100.7(2)
O2 C17 C21 108.7(2)
N1 C17 C21 114.9(2)
C11 C17 C21 110.7(2)
O3 C18 N1 124.8(3)
O3 C18 C12 128.2(3)
N1 C18 C12 107.0(3)
C22 C21 C26 119.2(3)
C22 C21 C17 120.6(3)
C26 C21 C17 120.1(3)
O4 C22 C21 119.1(3)
O4 C22 C23 121.1(3)
C21 C22 C23 119.7(3)
O5 C23 C24 125.2(3)
O5 C23 C22 114.9(3)
C24 C23 C22 120.0(3)
C25 C24 C23 119.8(3)
C25 C24 H24 120.1
C23 C24 H24 120.1
C24 C25 C26 120.7(3)
C24 C25 H25 119.7
C26 C25 H25 119.7
C25 C26 C21 120.6(3)
C25 C26 H26 119.7
C21 C26 H26 119.7
O4 C27 H27A 109.5
O4 C27 H27B 109.5
H27A C27 H27B 109.5
O4 C27 H27C 109.5
H27A C27 H27C 109.5
H27B C27 H27C 109.5
O5 C28 H28A 109.5
O5 C28 H28B 109.5
H28A C28 H28B 109.5
O5 C28 H28C 109.5
H28A C28 H28C 109.5
H28B C28 H28C 109.5
C18 N1 C1 117.8(2)
C18 N1 C17 113.0(2)
C1 N1 C17 126.9(2)
C3 N2 C6 124.6(3)
C3 N2 C4 119.0(3)
C6 N2 C4 116.3(3)
C17 O2 H2 104(3)
C22 O4 C27 116.7(2)
C23 O5 C28 117.5(3)

loop_
_geom_bond_atom_site_label_1
_geom_bond_atom_site_label_2
_geom_bond_site_symmetry_2
_geom_bond_distance
_geom_bond_publ_flag
C1 N1 . 1.459(4) ?
C1 C2 . 1.526(4) ?
C1 C3 . 1.542(4) ?
C1 H1 . 1.0000 ?
C2 H2A . 0.9800 ?
C2 H2B . 0.9800 ?
C2 H2C . 0.9800 ?
C3 O1 . 1.247(4) ?
C3 N2 . 1.332(4) ?
C4 N2 . 1.472(4) ?
C4 C5 . 1.505(5) ?
C4 H4A . 0.9900 ?
C4 H4B . 0.9900 ?
C5 H5A . 0.9800 ?
C5 H5B . 0.9800 ?
C5 H5C . 0.9800 ?
C6 N2 . 1.469(4) ?
C6 C7 . 1.522(5) ?
C6 H6A . 0.9900 ?
C6 H6B . 0.9900 ?
C7 H7A . 0.9800 ?
C7 H7B . 0.9800 ?
C7 H7C . 0.9800 ?
C11 C12 . 1.376(4) ?
C11 C16 . 1.376(4) ?
C11 C17 . 1.523(4) ?
C12 C13 . 1.392(4) ?
C12 C18 . 1.476(4) ?
C13 C14 . 1.384(5) ?
C13 H13 . 0.9500 ?
C14 C15 . 1.384(5) ?
C14 H14 . 0.9500 ?
C15 C16 . 1.391(5) ?
C15 H15 . 0.9500 ?
C16 H16 . 0.9500 ?
C17 O2 . 1.416(3) ?
C17 N1 . 1.481(4) ?
C17 C21 . 1.528(4) ?
C18 O3 . 1.221(3) ?
C18 N1 . 1.362(4) ?
C21 C22 . 1.389(4) ?
C21 C26 . 1.391(4) ?
C22 O4 . 1.375(4) ?
C22 C23 . 1.406(4) ?
C23 O5 . 1.371(4) ?
C23 C24 . 1.384(5) ?
C24 C25 . 1.374(5) ?
C24 H24 . 0.9500 ?
C25 C26 . 1.377(5) ?
C25 H25 . 0.9500 ?
C26 H26 . 0.9500 ?
C27 O4 . 1.436(4) ?
C27 H27A . 0.9800 ?
C27 H27B . 0.9800 ?
C27 H27C . 0.9800 ?
C28 O5 . 1.426(4) ?
C28 H28A . 0.9800 ?
C28 H28B . 0.9800 ?
C28 H28C . 0.9800 ?
O2 H2 . 0.94(4) ?

loop_
_geom_hbond_atom_site_label_D
_geom_hbond_atom_site_label_H
_geom_hbond_atom_site_label_A
_geom_hbond_site_symmetry_A
_geom_hbond_distance_DH
_geom_hbond_distance_HA
_geom_hbond_distance_DA
_geom_hbond_angle_DHA
O2 H2 O1 . 0.94(4) 1.72(4) 2.656(3) 173(4)
C15 H15 O3 3_656 0.95 2.36 3.224(4) 152
C28 H28B O3 3_556 0.98 2.32 3.244(5) 157
C4 H4A O5 4_556 0.99 2.58 3.437(4) 145

loop_
_geom_torsion_atom_site_label_1
_geom_torsion_atom_site_label_2
_geom_torsion_atom_site_label_3
_geom_torsion_atom_site_label_4
_geom_torsion
N1 C1 C3 O1 -33.8(4)
C2 C1 C3 O1 91.6(3)
N1 C1 C3 N2 148.9(3)
C2 C1 C3 N2 -85.8(3)
C16 C11 C12 C13 -0.8(5)
C17 C11 C12 C13 179.8(3)
C16 C11 C12 C18 180.0(3)
C17 C11 C12 C18 0.5(3)
C11 C12 C13 C14 0.6(5)
C18 C12 C13 C14 179.6(3)
C12 C13 C14 C15 -0.9(5)
C13 C14 C15 C16 1.6(6)
C12 C11 C16 C15 1.3(5)
C17 C11 C16 C15 -179.3(3)
C14 C15 C16 C11 -1.7(5)
C12 C11 C17 O2 -113.7(3)
C16 C11 C17 O2 66.9(4)
C12 C11 C17 N1 3.6(3)
C16 C11 C17 N1 -175.8(3)
C12 C11 C17 C21 125.6(3)
C16 C11 C17 C21 -53.8(4)
C11 C12 C18 O3 174.5(3)
C13 C12 C18 O3 -4.7(6)
C11 C12 C18 N1 -4.9(3)
C13 C12 C18 N1 176.0(3)
O2 C17 C21 C22 -177.7(3)
N1 C17 C21 C22 57.5(4)
C11 C17 C21 C22 -55.8(4)
O2 C17 C21 C26 -2.8(4)
N1 C17 C21 C26 -127.6(3)
C11 C17 C21 C26 119.1(3)
C26 C21 C22 O4 178.3(3)
C17 C21 C22 O4 -6.7(4)
C26 C21 C22 C23 2.2(5)
C17 C21 C22 C23 177.2(3)
O4 C22 C23 O5 0.4(4)
C21 C22 C23 O5 176.4(3)
O4 C22 C23 C24 -179.5(3)
C21 C22 C23 C24 -3.5(5)
O5 C23 C24 C25 -177.3(3)
C22 C23 C24 C25 2.5(5)
C23 C24 C25 C26 -0.3(6)
C24 C25 C26 C21 -0.9(6)
C22 C21 C26 C25 -0.1(5)
C17 C21 C26 C25 -175.1(3)
O3 C18 N1 C1 -7.6(5)
C12 C18 N1 C1 171.8(2)
O3 C18 N1 C17 -171.8(3)
C12 C18 N1 C17 7.5(3)
C2 C1 N1 C18 164.5(3)
C3 C1 N1 C18 -72.6(3)
C2 C1 N1 C17 -33.7(4)
C3 C1 N1 C17 89.2(3)
O2 C17 N1 C18 110.3(3)
C11 C17 N1 C18 -6.9(3)
C21 C17 N1 C18 -125.9(3)
O2 C17 N1 C1 -52.2(4)
C11 C17 N1 C1 -169.4(3)
C21 C17 N1 C1 71.6(4)
O1 C3 N2 C6 173.4(3)
C1 C3 N2 C6 -9.3(4)
O1 C3 N2 C4 -2.3(5)
C1 C3 N2 C4 175.0(3)
C7 C6 N2 C3 -91.1(4)
C7 C6 N2 C4 84.7(4)
C5 C4 N2 C3 -93.6(4)
C5 C4 N2 C6 90.4(4)
C21 C22 O4 C27 121.9(3)
C23 C22 O4 C27 -62.0(4)
C24 C23 O5 C28 0.4(5)
C22 C23 O5 C28 -179.5(3)

loop_
_cod_related_entry_id
_cod_related_entry_database
_cod_related_entry_code
1 ChemSpider 24731565
